data_1502316
loop_
_publ_author_name
'Medeiros, Matthew R.'
'Schaus, Scott E.'
'Porco, Jr, John A'

_publ_contact_author 'John A. Porco, Jr.'
_publ_section_title
;
 A cycloisomerization/Friedel-Crafts alkylation strategy for the synthesis
 of pyrano[3,4-b]indoles.
;
_journal_issue 15
_journal_name_full 'Organic letters'
_journal_page_first 4012
_journal_page_last 4015
_journal_paper_doi 10.1021/ol201532k
_journal_volume 13
_journal_year 2011
_chemical_absolute_configuration ad
_chemical_formula_moiety 'C23 H24 Cl N O5 S'
_chemical_formula_sum 'C23 H24 Cl N O5 S'
_chemical_formula_weight 461.94
_chemical_name_systematic
; 
 ? 
;
_space_group_IT_number 19
_symmetry_cell_setting orthorhombic
_symmetry_space_group_name_Hall 'P 2ac 2ab'
_symmetry_space_group_name_H-M 'P 21 21 21'
_atom_sites_solution_hydrogens geom
_atom_sites_solution_primary direct
_atom_sites_solution_secondary difmap
_audit_creation_method SHELXL-97
_audit_update_record
;
2011-04-20 # Formatted by publCIF
;
_cell_angle_alpha 90.00
_cell_angle_beta 90.00
_cell_angle_gamma 90.00
_cell_formula_units_Z 4
_cell_length_a 5.1760(2)
_cell_length_b 9.5637(4)
_cell_length_c 44.8293(18)
_cell_measurement_reflns_used 9791
_cell_measurement_temperature 100(2)
_cell_measurement_theta_max 65.73
_cell_measurement_theta_min 3.94
_cell_volume 2219.13(15)
_computing_cell_refinement 'SAINT (Bruker, 2006)'
_computing_data_collection 'APEX2 (Bruker, 2006)'
_computing_data_reduction 'SAINT (Bruker, 2006)'
_computing_molecular_graphics 'OLEX2 (Dolmanov, et al. 2009)'
_computing_publication_material 'PublCIF v.1.9.5_c (IUCr)'
_computing_structure_refinement 'SHELXL-97 (Sheldrick, 1997)'
_computing_structure_solution 'SHELXS-97 (Sheldrick, 1990)'
_diffrn_ambient_temperature 100(2)
_diffrn_measured_fraction_theta_full 0.995
_diffrn_measured_fraction_theta_max 0.995
_diffrn_measurement_device_type 'Bruker Proteum-R'
_diffrn_measurement_method '\w & \f scans'
_diffrn_radiation_monochromator graphite
_diffrn_radiation_source 'rotating anode'
_diffrn_radiation_type CuK\a
_diffrn_radiation_wavelength 1.54178
_diffrn_reflns_av_R_equivalents 0.0401
_diffrn_reflns_av_sigmaI/netI 0.0195
_diffrn_reflns_limit_h_max 5
_diffrn_reflns_limit_h_min -6
_diffrn_reflns_limit_k_max 11
_diffrn_reflns_limit_k_min -11
_diffrn_reflns_limit_l_max 52
_diffrn_reflns_limit_l_min -51
_diffrn_reflns_number 30718
_diffrn_reflns_theta_full 66.35
_diffrn_reflns_theta_max 66.35
_diffrn_reflns_theta_min 3.94
_diffrn_standards_decay_% 0
_diffrn_standards_interval_count 0
_diffrn_standards_interval_time 0
_diffrn_standards_number 0
_exptl_absorpt_coefficient_mu 2.701
_exptl_absorpt_correction_T_max 0.7528
_exptl_absorpt_correction_T_min 0.6803
_exptl_absorpt_correction_type multi-scan
_exptl_absorpt_process_details 'SADABS (Sheldrick, 1997)'
_exptl_crystal_colour colorless
_exptl_crystal_density_diffrn 1.383
_exptl_crystal_density_method 'not measured'
_exptl_crystal_description block
_exptl_crystal_F_000 968
_exptl_crystal_size_max 0.088
_exptl_crystal_size_mid 0.074
_exptl_crystal_size_min 0.027
_refine_diff_density_max 0.372
_refine_diff_density_min -0.218
_refine_diff_density_rms 0.062
_refine_ls_abs_structure_details 'Flack H D (1983), Acta Cryst. A39, 876-881'
_refine_ls_abs_structure_Flack 0.030(15)
_refine_ls_extinction_method none
_refine_ls_goodness_of_fit_ref 1.145
_refine_ls_hydrogen_treatment constr
_refine_ls_matrix_type full
_refine_ls_number_parameters 283
_refine_ls_number_reflns 3859
_refine_ls_number_restraints 0
_refine_ls_restrained_S_all 1.145
_refine_ls_R_factor_all 0.0390
_refine_ls_R_factor_gt 0.0384
_refine_ls_shift/su_max 0.000
_refine_ls_shift/su_mean 0.000
_refine_ls_structure_factor_coef Fsqd
_refine_ls_weighting_details 'calc w=1/[\s^2^(Fo^2^)+(0.0669P)^2^+0.4888P] where P=(Fo^2^+2Fc^2^)/3'
_refine_ls_weighting_scheme calc
_refine_ls_wR_factor_gt 0.1022
_refine_ls_wR_factor_ref 0.1027
_reflns_number_gt 3794
_reflns_number_total 3859
_reflns_threshold_expression >2sigma(I)
_cod_data_source_file ol201532k_si_002.cif
_cod_data_source_block CMLD_25d
_cod_database_code 1502316

loop_
_symmetry_equiv_pos_as_xyz
'x, y, z'
'x+1/2, -y+1/2, -z'
'-x, y+1/2, -z+1/2'
'-x+1/2, -y, z+1/2'

loop_
_atom_site_label
_atom_site_type_symbol
_atom_site_fract_x
_atom_site_fract_y
_atom_site_fract_z
_atom_site_U_iso_or_equiv
_atom_site_adp_type
_atom_site_occupancy
_atom_site_symmetry_multiplicity
_atom_site_calc_flag
_atom_site_refinement_flags
Cl1 Cl 0.28781(18) -0.16940(6) 0.027799(16) 0.0559(2) Uani 1 1 d .
S1 S 0.52956(10) 0.41911(6) 0.043076(11) 0.02907(15) Uani 1 1 d .
O5 O 0.1327(3) 0.57031(18) 0.13082(3) 0.0308(3) Uani 1 1 d .
O4 O -0.4618(3) 0.49606(19) 0.17067(3) 0.0354(4) Uani 1 1 d .
H4 H -0.5759 0.5334 0.1600 0.053 Uiso 1 1 calc R
O3 O -0.4132(4) 0.7611(2) 0.14321(4) 0.0425(4) Uani 1 1 d .
O2 O 0.6318(3) 0.54345(18) 0.05607(3) 0.0357(4) Uani 1 1 d .
O1 O 0.7003(3) 0.31778(19) 0.03067(4) 0.0393(4) Uani 1 1 d .
N1 N 0.3618(4) 0.3383(2) 0.06977(4) 0.0306(4) Uani 1 1 d .
C20 C 0.2102(6) -0.0329(3) 0.05218(5) 0.0398(6) Uani 1 1 d .
C21 C 0.0222(6) -0.0549(2) 0.07379(6) 0.0414(6) Uani 1 1 d .
H21 H -0.0640 -0.1424 0.0752 0.050 Uiso 1 1 calc R
C22 C -0.0379(5) 0.0522(2) 0.09326(5) 0.0377(5) Uani 1 1 d .
H22 H -0.1629 0.0383 0.1085 0.045 Uiso 1 1 calc R
C17 C 0.0859(4) 0.1808(2) 0.09046(5) 0.0301(5) Uani 1 1 d .
C7 C 0.0593(4) 0.3120(2) 0.10566(5) 0.0299(5) Uani 1 1 d .
C8 C -0.0954(5) 0.3462(3) 0.13315(5) 0.0324(5) Uani 1 1 d .
H8 H -0.2723 0.3051 0.1313 0.039 Uiso 1 1 calc R
C9 C 0.0410(5) 0.2840(3) 0.16009(5) 0.0347(5) Uani 1 1 d .
H9 H 0.2143 0.3124 0.1635 0.042 Uiso 1 1 calc R
C10 C -0.0588(5) 0.1948(3) 0.17896(5) 0.0366(5) Uani 1 1 d .
H10 H -0.2318 0.1657 0.1756 0.044 Uiso 1 1 calc R
C11 C 0.0765(5) 0.1358(3) 0.20510(5) 0.0366(5) Uani 1 1 d .
C16 C -0.0172(6) 0.0161(3) 0.21873(6) 0.0461(6) Uani 1 1 d .
H16 H -0.1656 -0.0287 0.2107 0.055 Uiso 1 1 calc R
C15 C 0.1010(7) -0.0395(3) 0.24379(7) 0.0559(8) Uani 1 1 d .
H15 H 0.0339 -0.1216 0.2528 0.067 Uiso 1 1 calc R
C14 C 0.3145(6) 0.0243(3) 0.25544(6) 0.0518(7) Uani 1 1 d .
H14 H 0.3959 -0.0137 0.2726 0.062 Uiso 1 1 calc R
C18 C 0.2726(5) 0.1987(2) 0.06798(5) 0.0308(5) Uani 1 1 d .
C6 C 0.2177(4) 0.4057(2) 0.09264(4) 0.0275(4) Uani 1 1 d .
C5 C 0.2284(5) 0.5573(2) 0.10116(5) 0.0300(5) Uani 1 1 d .
H5A H 0.4086 0.5917 0.1001 0.036 Uiso 1 1 calc R
H5B H 0.1214 0.6134 0.0873 0.036 Uiso 1 1 calc R
C4 C -0.1151(4) 0.5067(3) 0.13491(5) 0.0299(5) Uani 1 1 d .
H4A H -0.2326 0.5398 0.1187 0.036 Uiso 1 1 calc R
C3 C -0.2194(5) 0.5602(3) 0.16486(5) 0.0337(5) Uani 1 1 d .
H3 H -0.0965 0.5303 0.1808 0.040 Uiso 1 1 calc R
C2 C -0.2431(5) 0.7174(3) 0.16620(5) 0.0394(6) Uani 1 1 d .
H2A H -0.3116 0.7463 0.1859 0.047 Uiso 1 1 calc R
H2B H -0.0713 0.7610 0.1634 0.047 Uiso 1 1 calc R
C1 C -0.5306(6) 0.8899(3) 0.14919(7) 0.0490(7) Uani 1 1 d .
H1A H -0.6266 0.8839 0.1680 0.074 Uiso 1 1 calc R
H1B H -0.6496 0.9135 0.1329 0.074 Uiso 1 1 calc R
H1C H -0.3977 0.9625 0.1508 0.074 Uiso 1 1 calc R
C13 C 0.4119(6) 0.1429(3) 0.24242(5) 0.0458(6) Uani 1 1 d .
H13 H 0.5599 0.1872 0.2507 0.055 Uiso 1 1 calc R
C12 C 0.2948(5) 0.1981(3) 0.21731(5) 0.0393(6) Uani 1 1 d .
H12 H 0.3645 0.2797 0.2083 0.047 Uiso 1 1 calc R
C23 C 0.2908(5) 0.4610(3) 0.01673(5) 0.0347(5) Uani 1 1 d .
H23A H 0.3710 0.5075 -0.0004 0.052 Uiso 1 1 calc R
H23B H 0.1635 0.5238 0.0258 0.052 Uiso 1 1 calc R
H23C H 0.2047 0.3753 0.0101 0.052 Uiso 1 1 calc R
C19 C 0.3403(5) 0.0922(3) 0.04872(5) 0.0374(5) Uani 1 1 d .
H19 H 0.4694 0.1043 0.0339 0.045 Uiso 1 1 calc R

loop_
_atom_site_aniso_label
_atom_site_aniso_U_11
_atom_site_aniso_U_22
_atom_site_aniso_U_33
_atom_site_aniso_U_23
_atom_site_aniso_U_13
_atom_site_aniso_U_12
Cl1 0.0857(5) 0.0289(3) 0.0533(4) -0.0056(3) 0.0133(4) 0.0076(3)
S1 0.0291(3) 0.0331(3) 0.0250(2) -0.0008(2) 0.0005(2) 0.0004(2)
O5 0.0261(7) 0.0391(9) 0.0273(7) -0.0072(7) -0.0013(6) -0.0020(7)
O4 0.0274(8) 0.0490(10) 0.0299(8) -0.0036(7) 0.0005(6) 0.0004(8)
O3 0.0419(10) 0.0436(10) 0.0420(9) -0.0111(7) -0.0078(8) 0.0018(8)
O2 0.0338(8) 0.0420(9) 0.0313(8) -0.0027(7) 0.0002(7) -0.0057(7)
O1 0.0378(9) 0.0428(10) 0.0373(8) -0.0009(7) 0.0082(7) 0.0064(8)
N1 0.0336(10) 0.0315(9) 0.0265(9) -0.0013(7) 0.0036(8) 0.0038(8)
C20 0.0573(16) 0.0289(11) 0.0332(12) 0.0023(9) 0.0011(11) 0.0074(12)
C21 0.0566(15) 0.0247(11) 0.0428(13) 0.0028(9) 0.0022(12) 0.0008(11)
C22 0.0459(13) 0.0347(12) 0.0324(11) 0.0053(9) 0.0024(11) 0.0007(11)
C17 0.0342(12) 0.0319(11) 0.0243(10) 0.0012(8) -0.0020(9) 0.0036(10)
C7 0.0306(11) 0.0355(11) 0.0236(10) -0.0009(9) -0.0019(9) 0.0004(10)
C8 0.0299(12) 0.0415(13) 0.0257(10) -0.0050(9) 0.0012(9) -0.0027(10)
C9 0.0362(12) 0.0393(12) 0.0285(11) -0.0031(9) 0.0039(10) 0.0003(11)
C10 0.0381(13) 0.0402(12) 0.0314(11) -0.0084(10) 0.0051(10) -0.0053(11)
C11 0.0440(14) 0.0385(12) 0.0272(10) -0.0045(10) 0.0085(10) 0.0017(11)
C16 0.0532(16) 0.0436(13) 0.0415(13) -0.0025(11) 0.0102(12) -0.0032(13)
C15 0.067(2) 0.0504(16) 0.0504(16) 0.0152(13) 0.0226(15) 0.0053(15)
C14 0.0616(18) 0.0615(17) 0.0322(13) 0.0124(12) 0.0086(12) 0.0187(15)
C18 0.0366(12) 0.0282(10) 0.0277(11) 0.0033(9) -0.0026(9) 0.0030(10)
C6 0.0273(10) 0.0333(11) 0.0220(9) -0.0026(8) -0.0027(8) 0.0044(9)
C5 0.0287(11) 0.0341(11) 0.0271(10) -0.0031(9) -0.0008(9) 0.0002(10)
C4 0.0235(11) 0.0425(13) 0.0238(10) -0.0045(9) -0.0011(8) 0.0003(9)
C3 0.0263(11) 0.0472(14) 0.0277(11) -0.0086(10) -0.0034(9) 0.0011(11)
C2 0.0324(12) 0.0510(15) 0.0348(12) -0.0156(11) -0.0020(10) -0.0013(12)
C1 0.0519(16) 0.0362(13) 0.0589(16) -0.0050(12) 0.0027(14) -0.0036(13)
C13 0.0452(14) 0.0579(16) 0.0342(12) 0.0033(12) 0.0028(11) 0.0062(13)
C12 0.0446(14) 0.0437(13) 0.0295(11) 0.0023(10) 0.0042(10) 0.0030(12)
C23 0.0397(13) 0.0336(12) 0.0309(11) 0.0038(9) -0.0079(10) -0.0056(10)
C19 0.0507(14) 0.0305(12) 0.0310(11) 0.0036(9) 0.0046(10) 0.0083(11)

loop_
_atom_type_symbol
_atom_type_description
_atom_type_scat_dispersion_real
_atom_type_scat_dispersion_imag
_atom_type_scat_source
C C 0.0181 0.0091 'International Tables Vol C Tables 4.2.6.8 and 6.1.1.4'
H H 0.0000 0.0000 'International Tables Vol C Tables 4.2.6.8 and 6.1.1.4'
N N 0.0311 0.0180 'International Tables Vol C Tables 4.2.6.8 and 6.1.1.4'
O O 0.0492 0.0322 'International Tables Vol C Tables 4.2.6.8 and 6.1.1.4'
S S 0.3331 0.5567 'International Tables Vol C Tables 4.2.6.8 and 6.1.1.4'
Cl Cl 0.3639 0.7018 'International Tables Vol C Tables 4.2.6.8 and 6.1.1.4'

loop_
_geom_angle_atom_site_label_1
_geom_angle_atom_site_label_2
_geom_angle_atom_site_label_3
_geom_angle
O1 S1 O2 119.78(11)
O1 S1 N1 106.72(10)
O2 S1 N1 106.65(9)
O1 S1 C23 109.22(11)
O2 S1 C23 110.22(11)
N1 S1 C23 102.83(11)
C5 O5 C4 113.22(16)
C3 O4 H4 109.5
C1 O3 C2 112.9(2)
C18 N1 C6 107.35(18)
C18 N1 S1 124.49(15)
C6 N1 S1 125.41(16)
C19 C20 C21 123.4(2)
C19 C20 Cl1 117.7(2)
C21 C20 Cl1 118.93(19)
C22 C21 C20 119.1(2)
C22 C21 H21 120.5
C20 C21 H21 120.5
C21 C22 C17 119.6(2)
C21 C22 H22 120.2
C17 C22 H22 120.2
C22 C17 C18 119.2(2)
C22 C17 C7 133.3(2)
C18 C17 C7 107.4(2)
C6 C7 C17 108.5(2)
C6 C7 C8 122.2(2)
C17 C7 C8 129.0(2)
C7 C8 C9 108.6(2)
C7 C8 C4 107.07(19)
C9 C8 C4 112.36(19)
C7 C8 H8 109.6
C9 C8 H8 109.6
C4 C8 H8 109.6
C10 C9 C8 125.9(2)
C10 C9 H9 117.1
C8 C9 H9 117.1
C9 C10 C11 125.1(2)
C9 C10 H10 117.4
C11 C10 H10 117.4
C16 C11 C12 117.7(2)
C16 C11 C10 120.0(2)
C12 C11 C10 122.3(2)
C11 C16 C15 121.4(3)
C11 C16 H16 119.3
C15 C16 H16 119.3
C14 C15 C16 119.7(3)
C14 C15 H15 120.1
C16 C15 H15 120.1
C15 C14 C13 120.3(3)
C15 C14 H14 119.9
C13 C14 H14 119.9
C19 C18 C17 122.2(2)
C19 C18 N1 130.5(2)
C17 C18 N1 107.36(19)
C7 C6 N1 109.2(2)
C7 C6 C5 123.7(2)
N1 C6 C5 127.1(2)
O5 C5 C6 108.00(18)
O5 C5 H5A 110.1
C6 C5 H5A 110.1
O5 C5 H5B 110.1
C6 C5 H5B 110.1
H5A C5 H5B 108.4
O5 C4 C3 106.62(18)
O5 C4 C8 110.95(19)
C3 C4 C8 113.6(2)
O5 C4 H4A 108.5
C3 C4 H4A 108.5
C8 C4 H4A 108.5
O4 C3 C2 110.5(2)
O4 C3 C4 109.14(18)
C2 C3 C4 113.3(2)
O4 C3 H3 107.9
C2 C3 H3 107.9
C4 C3 H3 107.9
O3 C2 C3 108.35(19)
O3 C2 H2A 110.0
C3 C2 H2A 110.0
O3 C2 H2B 110.0
C3 C2 H2B 110.0
H2A C2 H2B 108.4
O3 C1 H1A 109.5
O3 C1 H1B 109.5
H1A C1 H1B 109.5
O3 C1 H1C 109.5
H1A C1 H1C 109.5
H1B C1 H1C 109.5
C14 C13 C12 120.0(3)
C14 C13 H13 120.0
C12 C13 H13 120.0
C13 C12 C11 120.9(3)
C13 C12 H12 119.6
C11 C12 H12 119.6
S1 C23 H23A 109.5
S1 C23 H23B 109.5
H23A C23 H23B 109.5
S1 C23 H23C 109.5
H23A C23 H23C 109.5
H23B C23 H23C 109.5
C18 C19 C20 116.4(2)
C18 C19 H19 121.8
C20 C19 H19 121.8

loop_
_geom_bond_atom_site_label_1
_geom_bond_atom_site_label_2
_geom_bond_distance
Cl1 C20 1.749(2)
S1 O1 1.4245(18)
S1 O2 1.4260(18)
S1 N1 1.6686(19)
S1 C23 1.756(2)
O5 C5 1.425(3)
O5 C4 1.431(3)
O4 C3 1.420(3)
O4 H4 0.8400
O3 C1 1.399(3)
O3 C2 1.419(3)
N1 C18 1.415(3)
N1 C6 1.423(3)
C20 C19 1.382(4)
C20 C21 1.389(4)
C21 C22 1.381(3)
C21 H21 0.9500
C22 C17 1.392(3)
C22 H22 0.9500
C17 C18 1.407(3)
C17 C7 1.435(3)
C7 C6 1.348(3)
C7 C8 1.506(3)
C8 C9 1.520(3)
C8 C4 1.540(3)
C8 H8 1.0000
C9 C10 1.307(3)
C9 H9 0.9500
C10 C11 1.477(3)
C10 H10 0.9500
C11 C16 1.385(4)
C11 C12 1.390(4)
C16 C15 1.385(4)
C16 H16 0.9500
C15 C14 1.366(5)
C15 H15 0.9500
C14 C13 1.372(4)
C14 H14 0.9500
C18 C19 1.380(3)
C6 C5 1.500(3)
C5 H5A 0.9900
C5 H5B 0.9900
C4 C3 1.535(3)
C4 H4A 1.0000
C3 C2 1.510(4)
C3 H3 1.0000
C2 H2A 0.9900
C2 H2B 0.9900
C1 H1A 0.9800
C1 H1B 0.9800
C1 H1C 0.9800
C13 C12 1.383(4)
C13 H13 0.9500
C12 H12 0.9500
C23 H23A 0.9800
C23 H23B 0.9800
C23 H23C 0.9800
C19 H19 0.9500
